data_7055033
loop_
_publ_author_name
'Cargnelutti, Roberta'
'da Silva, Felipe Dornelles'
'Abram, Ulrich'
'Lang, Ernesto Schulz'

_publ_section_title
;
 Metal complexes with bis(2-pyridyl)diselenoethers: structural chemistry
 and catalysis
;
_journal_issue 10
_journal_name_full 'New J. Chem.'
_journal_page_first 7948
_journal_paper_doi 10.1039/C5NJ01400J
_journal_volume 39
_journal_year 2015
_chemical_formula_moiety 'C13 H14 Ag N2 Se2, O3 N1'
_chemical_formula_sum 'C13 H14 Ag N3 O3 Se2'
_chemical_formula_weight 526.06
_chemical_name_systematic
;
 compound-5
;
_space_group_IT_number 13
_symmetry_cell_setting monoclinic
_symmetry_space_group_name_Hall '-P 2yc'
_symmetry_space_group_name_H-M 'P 1 2/c 1'
_atom_sites_solution_hydrogens geom
_atom_sites_solution_primary 'havy atom'
_atom_sites_solution_secondary difmap
_audit_block_doi 10.5517/cc1j3pgs
_audit_creation_method SHELXL-97
_audit_update_record
;
2015-05-28 deposited with the CCDC.
2015-07-28 downloaded from the CCDC.
;
_cell_angle_alpha 90.00
_cell_angle_beta 90.960(10)
_cell_angle_gamma 90.00
_cell_formula_units_Z 2
_cell_length_a 9.7910(10)
_cell_length_b 4.4420(10)
_cell_length_c 20.883(3)
_cell_measurement_reflns_used 4298
_cell_measurement_temperature 200(2)
_cell_measurement_theta_max 29.54
_cell_measurement_theta_min 3.90
_cell_volume 908.1(3)
_computing_cell_refinement 'STOE X-AREA'
_computing_data_collection 'STOE X-AREA'
_computing_data_reduction 'STOE X-RED'
_computing_molecular_graphics 'ortep 3'
_computing_publication_material wingx
_computing_structure_refinement 'SHELXL-97 (Sheldrick, 2008)'
_computing_structure_solution 'SHELXS-97 (Sheldrick, 2008)'
_diffrn_ambient_temperature 200(2)
_diffrn_detector_area_resol_mean 6.67
_diffrn_measured_fraction_theta_full 0.983
_diffrn_measured_fraction_theta_max 0.983
_diffrn_measurement_device_type 'STOE IPDS 2T'
_diffrn_measurement_method 'rotation method'
_diffrn_radiation_monochromator graphite
_diffrn_radiation_source 'fine-focus sealed tube'
_diffrn_radiation_type MoK\a
_diffrn_radiation_wavelength 0.71073
_diffrn_reflns_av_R_equivalents 0.0620
_diffrn_reflns_av_sigmaI/netI 0.0665
_diffrn_reflns_limit_h_max 13
_diffrn_reflns_limit_h_min -13
_diffrn_reflns_limit_k_max 6
_diffrn_reflns_limit_k_min -6
_diffrn_reflns_limit_l_max 28
_diffrn_reflns_limit_l_min -28
_diffrn_reflns_number 6289
_diffrn_reflns_theta_full 29.25
_diffrn_reflns_theta_max 29.25
_diffrn_reflns_theta_min 3.90
_exptl_absorpt_coefficient_mu 5.130
_exptl_absorpt_correction_T_max 0.5078
_exptl_absorpt_correction_T_min 0.4301
_exptl_absorpt_correction_type integration
_exptl_absorpt_process_details
;
P. Coppens in "Crystallographic Computing" ed F.R Ahmed, S.R. Hall 
and C.P.Huber, Copenhagen, Munksgaard, (1979) pp 255-270
;
_exptl_crystal_colour colourless
_exptl_crystal_density_diffrn 1.924
_exptl_crystal_density_method 'not measured'
_exptl_crystal_description Needle
_exptl_crystal_F_000 504
_exptl_crystal_size_max 0.440
_exptl_crystal_size_mid 0.180
_exptl_crystal_size_min 0.040
_refine_diff_density_max 1.939
_refine_diff_density_min -1.603
_refine_diff_density_rms 0.194
_refine_ls_extinction_method none
_refine_ls_goodness_of_fit_ref 0.947
_refine_ls_hydrogen_treatment constr
_refine_ls_matrix_type full
_refine_ls_number_parameters 119
_refine_ls_number_reflns 2433
_refine_ls_number_restraints 12
_refine_ls_restrained_S_all 0.947
_refine_ls_R_factor_all 0.0878
_refine_ls_R_factor_gt 0.0572
_refine_ls_shift/su_max 0.002
_refine_ls_shift/su_mean 0.000
_refine_ls_structure_factor_coef Fsqd
_refine_ls_weighting_details 'calc w=1/[\s^2^(Fo^2^)+(0.1054P)^2^+0.0000P] where P=(Fo^2^+2Fc^2^)/3'
_refine_ls_weighting_scheme calc
_refine_ls_wR_factor_gt 0.1522
_refine_ls_wR_factor_ref 0.1660
_reflns_number_gt 1566
_reflns_number_total 2433
_reflns_threshold_expression >2\s(I)
_cod_data_source_file c5nj01400j2.cif
_cod_data_source_block compound-5
_cod_depositor_comments 'Adding full bibliography for 7055029--7055034.cif.'
_cod_original_sg_symbol_H-M P2/c
_cod_database_code 7055033

loop_
_symmetry_equiv_pos_as_xyz
'x, y, z'
'-x, y, -z+1/2'
'-x, -y, -z'
'x, -y, z-1/2'

loop_
_atom_site_label
_atom_site_type_symbol
_atom_site_fract_x
_atom_site_fract_y
_atom_site_fract_z
_atom_site_U_iso_or_equiv
_atom_site_adp_type
_atom_site_occupancy
_atom_site_symmetry_multiplicity
_atom_site_calc_flag
_atom_site_refinement_flags
_atom_site_disorder_assembly
_atom_site_disorder_group
Se1 Se 0.29538(4) 0.13698(9) 0.25597(2) 0.03567(9) Uani 1 1 d . . .
Ag1 Ag 0.5000 0.55335(11) 0.2500 0.04532(12) Uani 1 2 d S . .
N1 N 0.5836(4) 0.8136(8) 0.33869(17) 0.0435(9) Uani 1 1 d . . .
C5 C 0.3139(4) 0.0132(9) 0.1684(2) 0.0405(10) Uani 1 1 d . . .
C1 C 0.5571(5) 0.7231(12) 0.3968(2) 0.0560(13) Uani 1 1 d . . .
H1 H 0.4858 0.5872 0.4018 0.067 Uiso 1 1 calc R . .
C4 C 0.2364(6) 0.1142(12) 0.1181(2) 0.0586(15) Uani 1 1 d . . .
H4 H 0.1643 0.2468 0.1242 0.070 Uiso 1 1 calc R . .
C2 C 0.6272(7) 0.8148(14) 0.4506(3) 0.0683(17) Uani 1 1 d . . .
H2 H 0.6042 0.7441 0.4910 0.082 Uiso 1 1 calc R . .
C3 C 0.2690(7) 0.0117(15) 0.0569(3) 0.0708(18) Uani 1 1 d . . .
H3 H 0.2193 0.0790 0.0214 0.085 Uiso 1 1 calc R . .
C7 C 0.0000 0.1792(13) 0.2500 0.0388(14) Uani 1 2 d S . .
H7A H 0.0004 0.0513 0.2877 0.047 Uiso 0.50 1 calc PR . .
H7B H -0.0004 0.0513 0.2123 0.047 Uiso 0.50 1 calc PR . .
C6 C 0.1267(4) 0.3792(8) 0.2507(2) 0.0384(10) Uani 1 1 d . . .
H6A H 0.1235 0.5146 0.2871 0.046 Uiso 1 1 calc R . .
H6B H 0.1273 0.5002 0.2120 0.046 Uiso 1 1 calc R . .
N10 N 0.1514(8) 0.4301(16) 0.4187(6) 0.083(3) Uani 0.25 1 d PD A 1
O1 O 0.1356(12) 0.7073(19) 0.4012(6) 0.083(3) Uani 0.25 1 d PD A 1
O2 O 0.2505(11) 0.269(2) 0.3964(6) 0.083(3) Uani 0.25 1 d PD A 1
O3 O 0.0555(12) 0.307(3) 0.4514(6) 0.083(3) Uani 0.25 1 d PD A 1
N10A N 0.1323(8) 0.4492(16) 0.4208(9) 0.107(4) Uani 0.25 1 d PD B 2
O1A O 0.1034(11) 0.197(2) 0.4061(8) 0.107(4) Uani 0.25 1 d PD B 2
O2A O 0.0429(10) 0.621(2) 0.4302(9) 0.107(4) Uani 0.25 1 d PD B 2
O3A O 0.2394(10) 0.540(3) 0.4020(8) 0.107(4) Uani 0.25 1 d PD B 2

loop_
_atom_site_aniso_label
_atom_site_aniso_U_11
_atom_site_aniso_U_22
_atom_site_aniso_U_33
_atom_site_aniso_U_23
_atom_site_aniso_U_13
_atom_site_aniso_U_12
Se1 0.02538(15) 0.03337(18) 0.0483(2) 0.00091(15) 0.00052(14) -0.00022(13)
Ag1 0.0364(2) 0.0401(2) 0.0592(3) 0.000 -0.0070(2) 0.000
N1 0.0407(17) 0.0436(18) 0.0462(17) -0.0023(16) 0.0050(14) -0.0019(15)
C5 0.0364(18) 0.034(2) 0.051(2) 0.0001(17) -0.0002(17) -0.0061(16)
C1 0.055(2) 0.059(3) 0.054(2) 0.002(2) 0.012(2) -0.005(2)
C4 0.059(3) 0.065(3) 0.051(2) 0.006(2) -0.025(2) 0.003(2)
C2 0.088(4) 0.068(3) 0.049(3) 0.002(3) 0.005(3) 0.012(3)
C3 0.086(4) 0.074(4) 0.052(3) 0.005(3) -0.012(3) 0.002(3)
C7 0.020(2) 0.034(3) 0.062(3) 0.000 -0.006(2) 0.000
C6 0.0243(15) 0.0279(19) 0.063(2) 0.0042(16) 0.0010(16) -0.0014(13)
N10 0.123(7) 0.074(5) 0.050(4) 0.010(4) -0.020(4) -0.028(5)
O1 0.123(7) 0.074(5) 0.050(4) 0.010(4) -0.020(4) -0.028(5)
O2 0.123(7) 0.074(5) 0.050(4) 0.010(4) -0.020(4) -0.028(5)
O3 0.123(7) 0.074(5) 0.050(4) 0.010(4) -0.020(4) -0.028(5)
N10A 0.084(6) 0.147(9) 0.088(6) 0.015(6) -0.032(5) -0.058(5)
O1A 0.084(6) 0.147(9) 0.088(6) 0.015(6) -0.032(5) -0.058(5)
O2A 0.084(6) 0.147(9) 0.088(6) 0.015(6) -0.032(5) -0.058(5)
O3A 0.084(6) 0.147(9) 0.088(6) 0.015(6) -0.032(5) -0.058(5)

loop_
_atom_type_symbol
_atom_type_description
_atom_type_scat_dispersion_real
_atom_type_scat_dispersion_imag
_atom_type_scat_source
C C 0.0033 0.0016 'International Tables Vol C Tables 4.2.6.8 and 6.1.1.4'
H H 0.0000 0.0000 'International Tables Vol C Tables 4.2.6.8 and 6.1.1.4'
Ag Ag -0.8971 1.1015 'International Tables Vol C Tables 4.2.6.8 and 6.1.1.4'
N N 0.0061 0.0033 'International Tables Vol C Tables 4.2.6.8 and 6.1.1.4'
O O 0.0106 0.0060 'International Tables Vol C Tables 4.2.6.8 and 6.1.1.4'
Se Se -0.0929 2.2259 'International Tables Vol C Tables 4.2.6.8 and 6.1.1.4'

loop_
_geom_angle_atom_site_label_1
_geom_angle_atom_site_label_2
_geom_angle_atom_site_label_3
_geom_angle
_geom_angle_site_symmetry_1
_geom_angle_site_symmetry_3
C5 Se1 C6 101.24(19) . .
C5 Se1 Ag1 93.98(12) . .
C6 Se1 Ag1 104.02(11) . .
N1 Ag1 N1 120.25(19) . 2_655
N1 Ag1 Se1 123.37(9) . .
N1 Ag1 Se1 97.16(9) 2_655 .
N1 Ag1 Se1 97.16(9) . 2_655
N1 Ag1 Se1 123.37(9) 2_655 2_655
Se1 Ag1 Se1 94.74(3) . 2_655
C1 N1 C5 117.6(4) . 2_665
C1 N1 Ag1 120.9(3) . .
C5 N1 Ag1 119.5(3) 2_665 .
N1 C5 C4 122.5(4) 2_645 .
N1 C5 Se1 112.0(3) 2_645 .
C4 C5 Se1 125.5(4) . .
N1 C1 C2 124.4(5) . .
C5 C4 C3 117.7(5) . .
C3 C2 C1 117.6(5) 2_665 .
C2 C3 C4 120.1(6) 2_645 .
C6 C7 C6 108.8(4) . 2
C7 C6 Se1 111.3(3) . .
O3 N10 O1 117.8(8) . .
O3 N10 O2 120.7(8) . .
O1 N10 O2 120.8(9) . .
O2A N10A O1A 118.4(9) . .
O2A N10A O3A 119.5(10) . .
O1A N10A O3A 116.0(12) . .

loop_
_geom_bond_atom_site_label_1
_geom_bond_atom_site_label_2
_geom_bond_distance
_geom_bond_site_symmetry_2
Se1 C5 1.921(4) .
Se1 C6 1.973(4) .
Se1 Ag1 2.7310(6) .
Ag1 N1 2.321(4) .
Ag1 N1 2.321(4) 2_655
Ag1 Se1 2.7310(6) 2_655
N1 C1 1.308(6) .
N1 C5 1.349(6) 2_665
C5 N1 1.349(5) 2_645
C5 C4 1.362(7) .
C1 C2 1.370(8) .
C4 C3 1.398(8) .
C2 C3 1.352(9) 2_665
C3 C2 1.352(9) 2_645
C7 C6 1.525(5) .
C7 C6 1.525(5) 2
N10 O3 1.292(11) .
N10 O1 1.293(10) .
N10 O2 1.299(11) .
N10A O2A 1.181(11) .
N10A O1A 1.193(11) .
N10A O3A 1.196(12) .
